data_4108805
loop_
_publ_author_name
'Jongwoo Park'
'Kai Lang'
'Khalil A. Abboud'
'Sukwon Hong'

_publ_section_title
;
 Self-Assembled Dinuclear Cobalt(II)-Salen Catalyst Through
 Hydrogen-Bonding and Its Application to Enantioselective Nitro-Aldol
 (Henry) Reaction
;
_journal_name_full 'Journal of the American Chemical Society'
_journal_page_first 16484
_journal_page_last 16485
_journal_paper_doi 10.1021/ja807221s
_journal_volume 130
_journal_year 2008
_chemical_formula_sum 'C22 H24 Cl0.5 N8 Ni O0.75'
_chemical_formula_weight 488.93
_chemical_name_systematic
; 
 ? 
;
_space_group_IT_number 2
_symmetry_cell_setting triclinic
_symmetry_space_group_name_Hall '-P 1'
_symmetry_space_group_name_H-M 'P -1'
_atom_sites_solution_hydrogens geom
_atom_sites_solution_primary direct
_atom_sites_solution_secondary difmap
_audit_creation_method SHELXL-97
_audit_update_record
;
2008-09-04 # Formatted by publCIF
;
_cell_angle_alpha 88.172(3)
_cell_angle_beta 88.307(3)
_cell_angle_gamma 87.923(2)
_cell_formula_units_Z 8
_cell_length_a 13.8471(18)
_cell_length_b 16.144(2)
_cell_length_c 24.435(3)
_cell_measurement_reflns_used 64
_cell_measurement_temperature 173(2)
_cell_measurement_theta_max 28.0
_cell_measurement_theta_min 2.0
_cell_volume 5453.8(12)
_computing_cell_refinement 'Bruker SMART v5.624 & SAINT 6.36a (Bruker 1998)'
_computing_data_collection 'Bruker SMART v5.624 (Bruker 1998)'
_computing_data_reduction 'Bruker SHELXTL v6.14 (Bruker 2000)'
_computing_molecular_graphics 'Bruker SHELXTL v6.14'
_computing_publication_material 'Bruker SHELXTL v6.14'
_computing_structure_refinement 'Bruker SHELXTL v6.14'
_computing_structure_solution 'Bruker SHELXTL v6.14'
_diffrn_ambient_temperature 173(2)
_diffrn_measured_fraction_theta_full 0.998
_diffrn_measured_fraction_theta_max 0.998
_diffrn_measurement_device_type 'SMART CCD area detector'
_diffrn_measurement_method '\w scans'
_diffrn_radiation_monochromator graphite
_diffrn_radiation_source 'fine-focus sealed tube'
_diffrn_radiation_type MoK\a
_diffrn_radiation_wavelength 0.71073
_diffrn_reflns_av_R_equivalents 0.0645
_diffrn_reflns_av_sigmaI/netI 0.1366
_diffrn_reflns_limit_h_max 14
_diffrn_reflns_limit_h_min -14
_diffrn_reflns_limit_k_max 17
_diffrn_reflns_limit_k_min -16
_diffrn_reflns_limit_l_max 24
_diffrn_reflns_limit_l_min -26
_diffrn_reflns_number 24770
_diffrn_reflns_theta_full 22.50
_diffrn_reflns_theta_max 22.50
_diffrn_reflns_theta_min 0.83
_diffrn_standards_decay_% 1
_diffrn_standards_number 0
_exptl_absorpt_coefficient_mu 0.786
_exptl_absorpt_correction_T_max 0.9692
_exptl_absorpt_correction_T_min 0.8912
_exptl_absorpt_correction_type integration
_exptl_absorpt_process_details 'based on measured indexed crystal faces, Bruker SHELXTL  v6.12 (Bruker 1998)'
_exptl_crystal_colour orange
_exptl_crystal_density_diffrn 1.191
_exptl_crystal_description needles
_exptl_crystal_F_000 2036
_exptl_crystal_size_max 0.15
_exptl_crystal_size_mid 0.07
_exptl_crystal_size_min 0.04
_refine_diff_density_max 1.042
_refine_diff_density_min -0.378
_refine_diff_density_rms 0.077
_refine_ls_extinction_method none
_refine_ls_goodness_of_fit_ref 0.955
_refine_ls_hydrogen_treatment mixed
_refine_ls_matrix_type full
_refine_ls_number_parameters 989
_refine_ls_number_reflns 14238
_refine_ls_number_restraints 0
_refine_ls_restrained_S_all 0.955
_refine_ls_R_factor_all 0.1212
_refine_ls_R_factor_gt 0.0783
_refine_ls_shift/su_max 0.001
_refine_ls_shift/su_mean 0.000
_refine_ls_structure_factor_coef Fsqd
_refine_ls_weighting_details 'calc w=1/[\s^2^(Fo^2^)+(0.1000P)^2^] where P=(Fo^2^+2Fc^2^)/3'
_refine_ls_weighting_scheme calc
_refine_ls_wR_factor_gt 0.1905
_refine_ls_wR_factor_ref 0.2047
_reflns_number_gt 7574
_reflns_number_total 14238
_reflns_threshold_expression I>2\s(I)
_cod_data_source_file ja807221s_si_002.cif
_cod_data_source_block 3a
_cod_original_cell_volume 5454.0(12)
_cod_original_formula_sum 'C22 H24 Cl0.50 N8 Ni O0.75'
_cod_database_code 4108805

loop_
_symmetry_equiv_pos_as_xyz
'x, y, z'
'-x, -y, -z'

loop_
_atom_site_label
_atom_site_type_symbol
_atom_site_fract_x
_atom_site_fract_y
_atom_site_fract_z
_atom_site_U_iso_or_equiv
_atom_site_adp_type
_atom_site_occupancy
_atom_site_symmetry_multiplicity
_atom_site_calc_flag
_atom_site_refinement_flags
_atom_site_disorder_assembly
_atom_site_disorder_group
Ni1A Ni 0.42339(6) 0.59025(5) 0.53975(3) 0.0318(3) Uani 1 1 d . A .
O1A O 0.3151(3) 0.6161(3) 0.50044(16) 0.0367(11) Uani 1 1 d . A .
O2A O 0.3412(3) 0.5325(3) 0.58771(16) 0.0384(11) Uani 1 1 d . . .
O3A O 0.0862(4) 0.9809(3) 0.16021(19) 0.0537(13) Uani 1 1 d . . .
O4A O 0.6105(4) 0.1167(3) 0.93081(18) 0.0645(16) Uani 1 1 d . . .
N1A N 0.5041(3) 0.6479(3) 0.49272(19) 0.0286(12) Uani 1 1 d . A .
N2A N 0.5315(4) 0.5664(4) 0.5800(2) 0.0517(17) Uani 1 1 d . . .
N3A N 0.3185(4) 0.8215(3) 0.2030(2) 0.0443(15) Uani 1 1 d . . .
N4A N 0.2324(4) 0.9129(3) 0.1454(2) 0.0396(14) Uani 1 1 d . . .
H4X H 0.2962 0.8987 0.1246 0.059 Uiso 1 1 d R . .
N5A N 0.5171(4) 0.1974(3) 0.87388(18) 0.0300(13) Uani 1 1 d . . .
H5X H 0.5690 0.1867 0.8482 0.045 Uiso 1 1 d R . .
C1A C 0.6008(6) 0.6561(6) 0.5155(3) 0.087(3) Uani 1 1 d . . .
H1A H 0.6290 0.6023 0.5021 0.104 Uiso 0.489(18) 1 calc PR A 1
H1B H 0.5802 0.6957 0.5446 0.104 Uiso 0.511(18) 1 d PR A 2
C2A C 0.6735(5) 0.7094(4) 0.4882(3) 0.0406(17) Uani 1 1 d . A .
H2AA H 0.6457 0.7665 0.4842 0.049 Uiso 1 1 calc R . .
H2AB H 0.6885 0.6889 0.4510 0.049 Uiso 1 1 calc R . .
C3A C 0.7671(6) 0.7114(5) 0.5196(3) 0.069(2) Uani 1 1 d . . .
H3A H 0.8211 0.7217 0.4930 0.083 Uiso 0.489(18) 1 calc PR A 1
H3B H 0.7623 0.7586 0.5445 0.083 Uiso 0.489(18) 1 calc PR A 1
H3C H 0.8151 0.6734 0.5017 0.083 Uiso 0.511(18) 1 d PR A 2
H3D H 0.7919 0.7680 0.5152 0.083 Uiso 0.511(18) 1 d PR A 2
C4A C 0.7907(11) 0.6350(10) 0.5521(6) 0.047(5) Uiso 0.489(18) 1 d P A 1
H4AA H 0.8486 0.6436 0.5738 0.057 Uiso 0.489(18) 1 calc PR A 1
H4AB H 0.8063 0.5891 0.5270 0.057 Uiso 0.489(18) 1 calc PR A 1
C6A C 0.6013(11) 0.6353(12) 0.5675(7) 0.050(5) Uiso 0.489(18) 1 d P A 1
H6AA H 0.5758 0.6847 0.5877 0.060 Uiso 0.489(18) 1 calc PR A 1
C4A' C 0.7635(17) 0.6903(16) 0.5758(10) 0.114(9) Uiso 0.511(18) 1 d P A 2
H4AC H 0.7345 0.7379 0.5957 0.137 Uiso 0.511(18) 1 calc PR A 2
H4AD H 0.8304 0.6810 0.5883 0.137 Uiso 0.511(18) 1 calc PR A 2
C6A' C 0.6188(13) 0.5874(14) 0.5509(8) 0.072(6) Uiso 0.511(18) 1 d P A 2
H6AB H 0.6418 0.5393 0.5286 0.086 Uiso 0.511(18) 1 calc PR A 2
C5A C 0.7037(5) 0.6100(5) 0.5922(3) 0.073(3) Uani 1 1 d . . .
H5A H 0.7099 0.6377 0.6275 0.088 Uiso 0.489(18) 1 calc PR A 1
H5B H 0.7074 0.5494 0.5997 0.088 Uiso 0.489(18) 1 calc PR A 1
H5C H 0.6739 0.6178 0.6291 0.088 Uiso 0.511(18) 1 d PR A 2
H5D H 0.7498 0.5618 0.5950 0.088 Uiso 0.511(18) 1 d PR A 2
C7A C 0.4820(5) 0.6815(4) 0.4465(3) 0.0371(17) Uani 1 1 d . . .
H7AA H 0.5333 0.7053 0.4255 0.045 Uiso 1 1 calc R A .
C8A C 0.3896(4) 0.6872(4) 0.4231(2) 0.0326(16) Uani 1 1 d . A .
C9A C 0.3083(5) 0.6609(4) 0.4531(2) 0.0282(15) Uani 1 1 d . . .
C10A C 0.2149(5) 0.6810(4) 0.4338(2) 0.0356(17) Uani 1 1 d . A .
C11A C 0.2090(5) 0.7213(4) 0.3818(2) 0.0360(16) Uani 1 1 d . . .
H11A H 0.1468 0.7325 0.3674 0.043 Uiso 1 1 calc R A .
C12A C 0.2891(5) 0.7455(4) 0.3506(2) 0.0397(17) Uani 1 1 d . A .
C13A C 0.3791(5) 0.7295(4) 0.3712(2) 0.0365(17) Uani 1 1 d . . .
H13A H 0.4349 0.7467 0.3509 0.044 Uiso 1 1 calc R A .
C14A C 0.1216(5) 0.6640(4) 0.4669(3) 0.0393(17) Uani 1 1 d . . .
C15A C 0.1242(5) 0.7007(5) 0.5233(2) 0.054(2) Uani 1 1 d . A .
H15A H 0.1812 0.6783 0.5423 0.081 Uiso 1 1 calc R . .
H15B H 0.0656 0.6864 0.5445 0.081 Uiso 1 1 calc R . .
H15C H 0.1274 0.7612 0.5194 0.081 Uiso 1 1 calc R . .
C16A C 0.1141(5) 0.5697(4) 0.4715(3) 0.058(2) Uani 1 1 d . A .
H16A H 0.1721 0.5453 0.4885 0.087 Uiso 1 1 calc R . .
H16B H 0.1084 0.5477 0.4349 0.087 Uiso 1 1 calc R . .
H16C H 0.0569 0.5558 0.4940 0.087 Uiso 1 1 calc R . .
C17A C 0.0295(5) 0.7019(5) 0.4405(3) 0.058(2) Uani 1 1 d . A .
H17A H 0.0232 0.6795 0.4040 0.087 Uiso 1 1 calc R . .
H17B H 0.0340 0.7623 0.4373 0.087 Uiso 1 1 calc R . .
H17C H -0.0272 0.6880 0.4635 0.087 Uiso 1 1 calc R . .
C18A C 0.5365(5) 0.5171(5) 0.6236(3) 0.0468(19) Uani 1 1 d . A .
H18A H 0.5979 0.5090 0.6397 0.056 Uiso 1 1 calc R . .
C19A C 0.4582(5) 0.4748(4) 0.6488(2) 0.0345(16) Uani 1 1 d . . .
C20A C 0.3636(5) 0.4872(4) 0.6306(2) 0.0295(15) Uani 1 1 d . A .
C21A C 0.2857(4) 0.4491(4) 0.6621(2) 0.0317(15) Uani 1 1 d . . .
C22A C 0.3102(5) 0.3999(4) 0.7070(2) 0.0372(17) Uani 1 1 d . A .
H22A H 0.2596 0.3748 0.7278 0.045 Uiso 1 1 calc R . .
C23A C 0.4055(5) 0.3846(4) 0.7237(2) 0.0396(17) Uani 1 1 d . . .
C24A C 0.4789(5) 0.4235(4) 0.6951(2) 0.0402(17) Uani 1 1 d . A .
H24A H 0.5437 0.4159 0.7066 0.048 Uiso 1 1 calc R . .
C25A C 0.1803(4) 0.4633(4) 0.6468(2) 0.0311(16) Uani 1 1 d . A .
C26A C 0.1534(5) 0.5572(4) 0.6496(3) 0.0427(18) Uani 1 1 d . . .
H26A H 0.1971 0.5886 0.6251 0.064 Uiso 1 1 calc R A .
H26B H 0.1594 0.5752 0.6872 0.064 Uiso 1 1 calc R . .
H26C H 0.0866 0.5673 0.6381 0.064 Uiso 1 1 calc R . .
C27A C 0.1672(5) 0.4350(5) 0.5894(3) 0.053(2) Uani 1 1 d . . .
H27A H 0.2109 0.4647 0.5641 0.080 Uiso 1 1 calc R A .
H27B H 0.1002 0.4467 0.5789 0.080 Uiso 1 1 calc R . .
H27C H 0.1818 0.3753 0.5880 0.080 Uiso 1 1 calc R . .
C28A C 0.1093(5) 0.4157(5) 0.6859(3) 0.0490(19) Uani 1 1 d . . .
H28A H 0.1249 0.3560 0.6847 0.074 Uiso 1 1 calc R A .
H28B H 0.0429 0.4267 0.6742 0.074 Uiso 1 1 calc R . .
H28C H 0.1155 0.4343 0.7233 0.074 Uiso 1 1 calc R . .
C29A C 0.3334(5) 0.7803(4) 0.2510(3) 0.0445(18) Uani 1 1 d . A .
H29A H 0.3875 0.7428 0.2537 0.053 Uiso 1 1 calc R . .
C30A C 0.2727(5) 0.7907(4) 0.2968(2) 0.0433(18) Uani 1 1 d . . .
C31A C 0.1938(5) 0.8448(4) 0.2902(3) 0.0416(18) Uani 1 1 d . A .
H31A H 0.1507 0.8540 0.3205 0.050 Uiso 1 1 calc R . .
C32A C 0.1764(5) 0.8844(4) 0.2425(3) 0.0484(19) Uani 1 1 d . . .
H32A H 0.1211 0.9203 0.2384 0.058 Uiso 1 1 calc R A .
C33A C 0.2417(5) 0.8716(4) 0.1989(2) 0.0401(18) Uani 1 1 d . A .
C34A C 0.1553(5) 0.9644(4) 0.1298(3) 0.0363(17) Uani 1 1 d . . .
C35A C 0.1629(5) 1.0006(4) 0.0710(2) 0.0460(19) Uani 1 1 d . . .
C36A C 0.2512(6) 1.0528(5) 0.0637(3) 0.066(2) Uani 1 1 d . . .
H36A H 0.2470 1.0978 0.0897 0.099 Uiso 1 1 calc R . .
H36B H 0.2544 1.0762 0.0263 0.099 Uiso 1 1 calc R . .
H36C H 0.3094 1.0181 0.0705 0.099 Uiso 1 1 calc R . .
C37A C 0.1668(6) 0.9300(5) 0.0305(3) 0.068(2) Uani 1 1 d . . .
H37A H 0.1718 0.9531 -0.0070 0.102 Uiso 1 1 calc R . .
H37B H 0.1079 0.8983 0.0349 0.102 Uiso 1 1 calc R . .
H37C H 0.2233 0.8933 0.0377 0.102 Uiso 1 1 calc R . .
C38A C 0.0749(6) 1.0544(5) 0.0618(3) 0.068(2) Uani 1 1 d . . .
H38A H 0.0736 1.1005 0.0870 0.102 Uiso 1 1 calc R . .
H38B H 0.0171 1.0218 0.0684 0.102 Uiso 1 1 calc R . .
H38C H 0.0761 1.0763 0.0239 0.102 Uiso 1 1 calc R . .
C39A C 0.4218(5) 0.3321(4) 0.7725(3) 0.0431(18) Uani 1 1 d . A .
C40A C 0.4297(5) 0.2889(4) 0.8120(3) 0.0413(18) Uani 1 1 d . . .
C41A C 0.4315(5) 0.2407(4) 0.8625(2) 0.0311(16) Uani 1 1 d . A .
C42A C 0.3581(5) 0.2346(4) 0.8968(3) 0.051(2) Uani 1 1 d . . .
H42A H 0.2988 0.2628 0.8882 0.061 Uiso 1 1 calc R A .
C43A C 0.3635(5) 0.1887(5) 0.9452(3) 0.055(2) Uani 1 1 d . A .
H43A H 0.3092 0.1858 0.9698 0.066 Uiso 1 1 calc R . .
C44A C 0.4505(5) 0.1467(4) 0.9572(3) 0.0456(19) Uani 1 1 d . . .
H44A H 0.4549 0.1155 0.9907 0.055 Uiso 1 1 calc R A .
C45A C 0.5311(6) 0.1488(4) 0.9218(3) 0.0409(18) Uani 1 1 d . A .
Ni1B Ni 0.43770(6) 0.40738(5) 0.96061(3) 0.0343(3) Uani 1 1 d . B .
O1B O 0.3300(3) 0.3826(3) 1.00282(15) 0.0355(11) Uani 1 1 d . B .
O2B O 0.3534(3) 0.4617(3) 0.91325(15) 0.0352(11) Uani 1 1 d . . .
O3B O 0.0999(4) 0.0418(4) 1.3500(2) 0.0721(17) Uani 1 1 d . . .
O4B O 0.5812(4) 0.9077(3) 0.57640(19) 0.0672(16) Uani 1 1 d . . .
N1B N 0.5227(3) 0.3519(3) 1.00624(19) 0.0307(13) Uani 1 1 d . B .
N2B N 0.5464(4) 0.4337(4) 0.9196(3) 0.067(2) Uani 1 1 d . . .
N3B N 0.3407(4) 0.1684(4) 1.2966(2) 0.0472(16) Uani 1 1 d . . .
N4B N 0.2560(4) 0.0779(3) 1.3546(2) 0.0435(15) Uani 1 1 d . . .
H4Y H 0.3220 0.0762 1.3783 0.065 Uiso 1 1 d R . .
N5B N 0.5000(4) 0.8136(3) 0.63063(19) 0.0388(14) Uani 1 1 d . . .
H5Y H 0.5671 0.8156 0.6476 0.058 Uiso 1 1 d R . .
C1B C 0.6203(5) 0.3488(6) 0.9839(3) 0.081(3) Uani 1 1 d . . .
H1A H 0.6408 0.4028 0.9978 0.097 Uiso 0.559(18) 1 calc PR B 3
H1B H 0.6068 0.3102 0.9541 0.097 Uiso 0.441(18) 1 d PR B 4
C2B C 0.6994(4) 0.2944(4) 1.0089(2) 0.0376(17) Uani 1 1 d . B .
H2BA H 0.7094 0.3125 1.0466 0.045 Uiso 1 1 calc R . .
H2BB H 0.6775 0.2367 1.0116 0.045 Uiso 1 1 calc R . .
C3B C 0.7918(6) 0.2953(6) 0.9786(3) 0.079(3) Uani 1 1 d . . .
H3A H 0.8247 0.2403 0.9842 0.094 Uiso 0.559(18) 1 calc PR B 3
H3B H 0.8322 0.3366 0.9952 0.094 Uiso 0.559(18) 1 calc PR B 3
H3C H 0.8436 0.2925 1.0057 0.094 Uiso 0.441(18) 1 d PR B 4
H3D H 0.7980 0.2438 0.9576 0.094 Uiso 0.441(18) 1 d PR B 4
C4B C 0.7893(11) 0.3142(10) 0.9181(6) 0.062(5) Uiso 0.559(18) 1 d P B 3
H4BA H 0.7645 0.2660 0.8995 0.074 Uiso 0.559(18) 1 calc PR B 3
H4BB H 0.8559 0.3232 0.9038 0.074 Uiso 0.559(18) 1 calc PR B 3
C6B C 0.6254(10) 0.3705(10) 0.9271(6) 0.052(5) Uiso 0.559(18) 1 d P B 3
H6BA H 0.6065 0.3205 0.9074 0.062 Uiso 0.559(18) 1 calc PR B 3
C4B' C 0.8104(13) 0.3645(14) 0.9409(8) 0.065(7) Uiso 0.441(18) 1 d P B 4
H4BC H 0.8664 0.3491 0.9167 0.078 Uiso 0.441(18) 1 calc PR B 4
H4BD H 0.8287 0.4123 0.9622 0.078 Uiso 0.441(18) 1 calc PR B 4
C6B' C 0.6386(12) 0.4123(13) 0.9510(8) 0.055(6) Uiso 0.441(18) 1 d P B 4
H6BB H 0.6561 0.4606 0.9727 0.066 Uiso 0.441(18) 1 calc PR B 4
C5B C 0.7244(5) 0.3922(5) 0.9046(3) 0.063(2) Uani 1 1 d . . .
H5A H 0.7480 0.4415 0.9225 0.076 Uiso 0.559(18) 1 calc PR B 3
H5B H 0.7231 0.4036 0.8646 0.076 Uiso 0.559(18) 1 calc PR B 3
H5C H 0.7065 0.3474 0.8805 0.076 Uiso 0.441(18) 1 d PR B 4
H5D H 0.7393 0.4422 0.8819 0.076 Uiso 0.441(18) 1 d PR B 4
C7B C 0.5013(4) 0.3162(4) 1.0532(2) 0.0347(16) Uani 1 1 d . . .
H7BA H 0.5536 0.2931 1.0737 0.042 Uiso 1 1 calc R B .
C8B C 0.4066(5) 0.3085(4) 1.0770(2) 0.0313(16) Uani 1 1 d . B .
C9B C 0.3228(5) 0.3379(4) 1.0492(2) 0.0280(15) Uani 1 1 d . . .
C10B C 0.2299(4) 0.3175(4) 1.0715(2) 0.0296(15) Uani 1 1 d . B .
C11B C 0.2291(5) 0.2753(4) 1.1220(2) 0.0367(16) Uani 1 1 d . . .
H11B H 0.1677 0.2647 1.1386 0.044 Uiso 1 1 calc R B .
C12B C 0.3107(5) 0.2473(4) 1.1503(2) 0.0399(17) Uani 1 1 d . B .
C13B C 0.3979(5) 0.2646(4) 1.1280(2) 0.0342(16) Uani 1 1 d . . .
H13B H 0.4546 0.2472 1.1467 0.041 Uiso 1 1 calc R B .
C14B C 0.1369(5) 0.3429(4) 1.0428(2) 0.0382(17) Uani 1 1 d . . .
C15B C 0.1394(5) 0.3103(5) 0.9851(2) 0.0466(19) Uani 1 1 d . B .
H15D H 0.1954 0.3319 0.9645 0.070 Uiso 1 1 calc R . .
H15E H 0.0800 0.3285 0.9667 0.070 Uiso 1 1 calc R . .
H15F H 0.1443 0.2496 0.9868 0.070 Uiso 1 1 calc R . .
C16B C 0.1253(5) 0.4383(4) 1.0400(3) 0.0473(19) Uani 1 1 d . B .
H16D H 0.1818 0.4616 1.0209 0.071 Uiso 1 1 calc R . .
H16E H 0.1198 0.4591 1.0773 0.071 Uiso 1 1 calc R . .
H16F H 0.0668 0.4547 1.0202 0.071 Uiso 1 1 calc R . .
C17B C 0.0465(5) 0.3082(4) 1.0725(3) 0.0490(19) Uani 1 1 d . B .
H17D H 0.0523 0.2475 1.0745 0.074 Uiso 1 1 calc R . .
H17E H -0.0112 0.3254 1.0522 0.074 Uiso 1 1 calc R . .
H17F H 0.0409 0.3295 1.1096 0.074 Uiso 1 1 calc R . .
C18B C 0.5482(5) 0.4835(4) 0.8745(3) 0.0454(19) Uani 1 1 d . B .
H18B H 0.6096 0.4925 0.8574 0.054 Uiso 1 1 calc R . .
C19B C 0.4678(5) 0.5233(4) 0.8507(2) 0.0357(17) Uani 1 1 d . . .
C20B C 0.3722(5) 0.5067(4) 0.8700(2) 0.0348(16) Uani 1 1 d . B .
C21B C 0.2916(5) 0.5424(4) 0.8382(2) 0.0343(16) Uani 1 1 d . . .
C22B C 0.3144(5) 0.5923(4) 0.7941(2) 0.0358(17) Uani 1 1 d . B .
H22B H 0.2623 0.6157 0.7736 0.043 Uiso 1 1 calc R . .
C23B C 0.4099(5) 0.6123(4) 0.7761(2) 0.0354(16) Uani 1 1 d . . .
C24B C 0.4853(5) 0.5749(4) 0.8051(2) 0.0358(17) Uani 1 1 d . B .
H24B H 0.5501 0.5848 0.7936 0.043 Uiso 1 1 calc R . .
C25B C 0.1889(5) 0.5211(4) 0.8541(2) 0.0380(17) Uani 1 1 d . B .
C26B C 0.1744(5) 0.4289(4) 0.8504(3) 0.0472(19) Uani 1 1 d . . .
H26D H 0.1893 0.4117 0.8129 0.071 Uiso 1 1 calc R B .
H26E H 0.1071 0.4169 0.8602 0.071 Uiso 1 1 calc R . .
H26F H 0.2174 0.3984 0.8757 0.071 Uiso 1 1 calc R . .
C27B C 0.1666(5) 0.5540(5) 0.9119(2) 0.054(2) Uani 1 1 d . . .
H27D H 0.2106 0.5265 0.9380 0.081 Uiso 1 1 calc R B .
H27E H 0.0996 0.5423 0.9229 0.081 Uiso 1 1 calc R . .
H27F H 0.1753 0.6140 0.9116 0.081 Uiso 1 1 calc R . .
C28B C 0.1158(5) 0.5676(4) 0.8161(3) 0.0461(18) Uani 1 1 d . . .
H28D H 0.1263 0.5491 0.7786 0.069 Uiso 1 1 calc R B .
H28E H 0.1252 0.6274 0.8171 0.069 Uiso 1 1 calc R . .
H28F H 0.0498 0.5557 0.8287 0.069 Uiso 1 1 calc R . .
C29B C 0.3541(5) 0.2090(4) 1.2485(2) 0.0453(18) Uani 1 1 d . B .
H29B H 0.4057 0.2461 1.2448 0.054 Uiso 1 1 calc R . .
C30B C 0.2957(5) 0.1995(4) 1.2030(2) 0.0398(17) Uani 1 1 d . . .
C31B C 0.2214(5) 0.1457(4) 1.2107(3) 0.0475(19) Uani 1 1 d . B .
H31B H 0.1796 0.1381 1.1813 0.057 Uiso 1 1 calc R . .
C32B C 0.2053(5) 0.1027(4) 1.2588(2) 0.0455(19) Uani 1 1 d . . .
H32B H 0.1557 0.0637 1.2630 0.055 Uiso 1 1 calc R B .
C33B C 0.2667(5) 0.1193(4) 1.3025(3) 0.0424(18) Uani 1 1 d . B .
C34B C 0.1757(6) 0.0410(4) 1.3750(3) 0.0471(19) Uani 1 1 d . . .
C35B C 0.1829(6) 0.0002(5) 1.4323(3) 0.052(2) Uani 1 1 d . . .
C36B C 0.2720(6) -0.0615(5) 1.4336(3) 0.076(3) Uani 1 1 d . . .
H36D H 0.2633 -0.1056 1.4077 0.114 Uiso 1 1 calc R . .
H36E H 0.2782 -0.0859 1.4706 0.114 Uiso 1 1 calc R . .
H36F H 0.3307 -0.0318 1.4233 0.114 Uiso 1 1 calc R . .
C37B C 0.1897(7) 0.0709(5) 1.4723(3) 0.090(3) Uani 1 1 d . . .
H37D H 0.1315 0.1071 1.4701 0.135 Uiso 1 1 calc R . .
H37E H 0.2467 0.1031 1.4626 0.135 Uiso 1 1 calc R . .
H37F H 0.1953 0.0478 1.5097 0.135 Uiso 1 1 calc R . .
C38B C 0.0926(6) -0.0481(5) 1.4441(3) 0.062(2) Uani 1 1 d . . .
H38D H 0.0359 -0.0100 1.4439 0.092 Uiso 1 1 calc R . .
H38E H 0.0970 -0.0763 1.4801 0.092 Uiso 1 1 calc R . .
H38F H 0.0865 -0.0893 1.4159 0.092 Uiso 1 1 calc R . .
C39B C 0.4237(5) 0.6649(4) 0.7296(3) 0.0469(19) Uani 1 1 d . B .
C40B C 0.4279(5) 0.7112(4) 0.6896(2) 0.0389(17) Uani 1 1 d . . .
C41B C 0.4279(5) 0.7641(4) 0.6417(2) 0.0339(16) Uani 1 1 d . B .
C42B C 0.3541(5) 0.7585(4) 0.6042(3) 0.0487(19) Uani 1 1 d . . .
H42B H 0.3027 0.7217 0.6109 0.058 Uiso 1 1 calc R B .
C43B C 0.3584(6) 0.8086(4) 0.5567(3) 0.052(2) Uani 1 1 d . B .
H43B H 0.3085 0.8067 0.5310 0.062 Uiso 1 1 calc R . .
C44B C 0.4325(5) 0.8598(5) 0.5466(3) 0.053(2) Uani 1 1 d . . .
H44B H 0.4337 0.8932 0.5139 0.064 Uiso 1 1 calc R B .
C45B C 0.5081(5) 0.8644(4) 0.5839(3) 0.0448(19) Uani 1 1 d . B .

loop_
_atom_site_aniso_label
_atom_site_aniso_U_11
_atom_site_aniso_U_22
_atom_site_aniso_U_33
_atom_site_aniso_U_23
_atom_site_aniso_U_13
_atom_site_aniso_U_12
Ni1A 0.0304(5) 0.0412(6) 0.0235(5) 0.0093(4) -0.0007(4) -0.0053(4)
O1A 0.030(3) 0.046(3) 0.034(3) 0.014(2) -0.007(2) -0.009(2)
O2A 0.035(3) 0.053(3) 0.027(2) 0.011(2) -0.005(2) -0.006(2)
O3A 0.062(4) 0.059(4) 0.039(3) 0.014(2) -0.013(3) 0.008(3)
O4A 0.051(4) 0.097(4) 0.042(3) 0.031(3) 0.003(3) 0.016(3)
N1A 0.023(3) 0.031(3) 0.032(3) 0.012(2) -0.011(2) -0.010(2)
N2A 0.022(3) 0.085(5) 0.047(4) 0.046(3) -0.010(3) -0.018(3)
N3A 0.038(4) 0.055(4) 0.037(3) 0.026(3) 0.001(3) 0.006(3)
N4A 0.039(3) 0.046(4) 0.033(3) 0.013(3) -0.004(3) 0.003(3)
N5A 0.040(3) 0.036(3) 0.014(3) 0.000(2) 0.005(2) -0.011(3)
C1A 0.080(7) 0.124(8) 0.060(6) 0.060(5) -0.041(5) -0.062(6)
C2A 0.043(4) 0.043(4) 0.035(4) 0.011(3) 0.003(3) -0.009(3)
C3A 0.071(6) 0.079(6) 0.060(5) 0.010(4) -0.025(4) -0.031(5)
C5A 0.023(4) 0.126(8) 0.067(5) 0.073(5) -0.016(4) -0.032(4)
C7A 0.033(4) 0.039(4) 0.038(4) 0.017(3) 0.002(3) -0.001(3)
C8A 0.030(4) 0.042(4) 0.024(4) 0.012(3) 0.001(3) -0.002(3)
C9A 0.049(5) 0.020(4) 0.016(3) -0.002(3) -0.004(3) -0.008(3)
C10A 0.038(4) 0.045(4) 0.025(4) 0.009(3) -0.013(3) -0.009(3)
C11A 0.031(4) 0.040(4) 0.037(4) 0.006(3) -0.007(3) -0.001(3)
C12A 0.046(5) 0.047(5) 0.026(4) -0.002(3) -0.006(3) 0.009(4)
C13A 0.036(4) 0.042(4) 0.031(4) 0.009(3) 0.006(3) -0.001(3)
C14A 0.033(4) 0.046(5) 0.038(4) 0.009(3) -0.003(3) -0.006(3)
C15A 0.030(4) 0.098(6) 0.035(4) 0.016(4) -0.003(3) -0.018(4)
C16A 0.054(5) 0.047(5) 0.074(5) 0.021(4) -0.026(4) -0.011(4)
C17A 0.036(5) 0.078(6) 0.060(5) 0.013(4) -0.009(4) 0.001(4)
C18A 0.038(5) 0.073(6) 0.031(4) 0.010(4) -0.017(3) -0.022(4)
C19A 0.049(5) 0.034(4) 0.020(3) 0.005(3) 0.001(3) -0.003(3)
C20A 0.041(4) 0.030(4) 0.018(3) -0.001(3) -0.005(3) -0.005(3)
C21A 0.029(4) 0.028(4) 0.038(4) 0.002(3) -0.001(3) -0.004(3)
C22A 0.039(5) 0.035(4) 0.037(4) 0.011(3) 0.005(3) 0.002(3)
C23A 0.050(5) 0.038(4) 0.030(4) 0.005(3) -0.008(3) 0.000(4)
C24A 0.043(4) 0.044(5) 0.034(4) 0.004(3) -0.004(3) -0.003(4)
C25A 0.025(4) 0.048(4) 0.021(3) 0.004(3) 0.010(3) -0.013(3)
C26A 0.033(4) 0.055(5) 0.039(4) 0.009(3) 0.006(3) 0.005(3)
C27A 0.035(4) 0.087(6) 0.040(4) -0.002(4) 0.003(3) -0.022(4)
C28A 0.037(4) 0.077(6) 0.033(4) 0.008(4) 0.001(3) -0.010(4)
C29A 0.039(4) 0.057(5) 0.037(4) 0.006(4) -0.007(3) 0.003(4)
C30A 0.059(5) 0.044(5) 0.026(4) 0.009(3) 0.000(3) -0.002(4)
C31A 0.045(5) 0.048(5) 0.030(4) 0.018(3) 0.000(3) 0.010(4)
C32A 0.055(5) 0.051(5) 0.038(4) 0.000(4) -0.010(4) 0.018(4)
C33A 0.052(5) 0.049(5) 0.020(4) 0.004(3) -0.010(3) 0.000(4)
C34A 0.053(5) 0.023(4) 0.032(4) 0.005(3) -0.009(4) 0.000(4)
C35A 0.069(5) 0.050(5) 0.018(4) 0.010(3) -0.008(3) 0.011(4)
C36A 0.104(7) 0.055(6) 0.037(5) 0.012(4) 0.000(4) 0.008(5)
C37A 0.082(6) 0.074(6) 0.047(5) 0.018(4) -0.027(4) 0.018(5)
C38A 0.101(7) 0.054(5) 0.048(5) 0.019(4) -0.013(5) 0.022(5)
C39A 0.041(5) 0.049(5) 0.039(4) 0.008(4) 0.000(3) -0.001(4)
C40A 0.058(5) 0.025(4) 0.040(4) 0.006(4) 0.007(4) 0.005(3)
C41A 0.043(5) 0.029(4) 0.021(4) 0.012(3) -0.004(3) 0.001(3)
C42A 0.053(5) 0.048(5) 0.049(5) 0.016(4) 0.005(4) 0.020(4)
C43A 0.054(5) 0.054(5) 0.055(5) 0.015(4) 0.016(4) 0.006(4)
C44A 0.064(5) 0.039(4) 0.032(4) 0.014(3) 0.001(4) 0.008(4)
C45A 0.049(5) 0.045(5) 0.029(4) -0.003(3) 0.004(4) 0.007(4)
Ni1B 0.0372(5) 0.0421(6) 0.0226(5) 0.0111(4) -0.0009(4) 0.0021(4)
O1B 0.036(3) 0.047(3) 0.023(2) 0.013(2) -0.0036(19) 0.001(2)
O2B 0.040(3) 0.044(3) 0.020(2) 0.009(2) -0.0012(19) 0.005(2)
O3B 0.046(4) 0.113(5) 0.056(3) 0.044(3) -0.005(3) -0.022(3)
O4B 0.071(4) 0.085(4) 0.047(3) 0.034(3) -0.021(3) -0.044(3)
N1B 0.023(3) 0.041(3) 0.029(3) 0.003(3) 0.000(2) -0.012(2)
N2B 0.040(4) 0.089(5) 0.065(4) 0.051(4) 0.019(3) 0.024(4)
N3B 0.046(4) 0.067(4) 0.028(3) 0.027(3) -0.005(3) -0.022(3)
N4B 0.060(4) 0.035(3) 0.035(3) 0.012(3) -0.001(3) -0.007(3)
N5B 0.043(4) 0.044(4) 0.029(3) 0.002(3) -0.009(3) 0.000(3)
C1B 0.029(5) 0.153(9) 0.053(5) 0.067(6) 0.003(4) 0.027(5)
C2B 0.034(4) 0.051(5) 0.027(4) 0.004(3) -0.002(3) 0.009(3)
C3B 0.067(6) 0.090(7) 0.076(6) 0.031(5) 0.010(5) 0.003(5)
C5B 0.048(5) 0.084(6) 0.052(5) 0.049(4) 0.020(4) 0.016(4)
C7B 0.030(4) 0.041(4) 0.034(4) 0.016(3) -0.010(3) -0.013(3)
C8B 0.038(4) 0.029(4) 0.027(4) 0.004(3) -0.007(3) -0.006(3)
C9B 0.042(4) 0.020(4) 0.022(3) -0.004(3) -0.003(3) 0.003(3)
C10B 0.030(4) 0.029(4) 0.029(4) 0.002(3) -0.002(3) 0.000(3)
C11B 0.040(4) 0.037(4) 0.033(4) 0.008(3) 0.001(3) -0.007(3)
C12B 0.039(5) 0.051(5) 0.030(4) 0.014(3) -0.004(3) -0.004(4)
C13B 0.038(4) 0.043(4) 0.021(3) 0.013(3) 0.004(3) -0.009(3)
C14B 0.041(4) 0.053(5) 0.021(3) -0.001(3) -0.003(3) -0.007(4)
C15B 0.038(4) 0.068(5) 0.035(4) -0.010(4) -0.011(3) 0.006(4)
C16B 0.057(5) 0.034(4) 0.050(4) 0.015(3) -0.008(4) 0.003(4)
C17B 0.053(5) 0.047(5) 0.046(4) 0.012(4) 0.002(4) -0.005(4)
C18B 0.043(5) 0.051(5) 0.040(4) 0.017(4) 0.019(4) -0.003(4)
C19B 0.053(5) 0.039(4) 0.015(3) 0.005(3) -0.015(3) 0.009(4)
C20B 0.032(4) 0.040(4) 0.032(4) 0.008(3) 0.004(3) -0.003(3)
C21B 0.040(4) 0.042(4) 0.020(3) 0.014(3) -0.005(3) 0.002(3)
C22B 0.058(5) 0.029(4) 0.021(4) -0.003(3) -0.017(3) 0.003(3)
C23B 0.053(5) 0.031(4) 0.023(4) 0.005(3) -0.007(3) -0.015(3)
C24B 0.040(4) 0.045(4) 0.023(4) -0.004(3) 0.000(3) -0.005(3)
C25B 0.035(4) 0.055(5) 0.024(4) -0.003(3) -0.004(3) 0.005(3)
C26B 0.053(5) 0.044(5) 0.045(4) 0.015(3) -0.015(4) -0.002(4)
C27B 0.050(5) 0.076(6) 0.035(4) 0.003(4) -0.007(3) 0.011(4)
C28B 0.044(5) 0.060(5) 0.034(4) 0.009(3) -0.007(3) -0.008(4)
C29B 0.040(4) 0.063(5) 0.033(4) 0.016(4) -0.005(3) -0.009(4)
C30B 0.052(5) 0.046(5) 0.023(4) 0.004(3) -0.008(3) -0.013(4)
C31B 0.058(5) 0.051(5) 0.035(4) 0.013(4) -0.026(4) -0.028(4)
C32B 0.060(5) 0.043(5) 0.033(4) 0.017(3) -0.002(4) -0.025(4)
C33B 0.042(5) 0.052(5) 0.033(4) 0.018(3) -0.001(3) -0.008(4)
C34B 0.056(5) 0.042(5) 0.041(4) 0.015(3) 0.020(4) -0.006(4)
C35B 0.077(6) 0.052(5) 0.028(4) 0.012(4) 0.006(4) -0.018(4)
C36B 0.078(6) 0.074(6) 0.073(6) 0.055(5) -0.017(5) -0.006(5)
C37B 0.164(10) 0.072(6) 0.034(5) -0.005(4) 0.046(5) -0.034(6)
C38B 0.077(6) 0.062(5) 0.045(5) 0.019(4) 0.007(4) -0.016(5)
C39B 0.059(5) 0.047(5) 0.036(4) 0.007(4) -0.006(4) -0.011(4)
C40B 0.057(5) 0.038(4) 0.022(4) 0.014(3) -0.013(3) -0.010(3)
C41B 0.054(5) 0.023(4) 0.026(4) -0.001(3) -0.013(3) -0.005(3)
C42B 0.059(5) 0.028(4) 0.060(5) 0.005(4) -0.014(4) -0.011(4)
C43B 0.071(6) 0.056(5) 0.030(4) 0.012(4) -0.026(4) -0.008(4)
C44B 0.064(5) 0.055(5) 0.040(4) 0.029(4) -0.017(4) -0.009(4)
C45B 0.061(5) 0.045(5) 0.030(4) 0.015(3) -0.007(4) -0.025(4)

loop_
_atom_type_symbol
_atom_type_description
_atom_type_scat_dispersion_real
_atom_type_scat_dispersion_imag
_atom_type_scat_source
C C 0.0033 0.0016 'International Tables Vol C Tables 4.2.6.8 and 6.1.1.4'
H H 0.0000 0.0000 'International Tables Vol C Tables 4.2.6.8 and 6.1.1.4'
N N 0.0061 0.0033 'International Tables Vol C Tables 4.2.6.8 and 6.1.1.4'
O O 0.0106 0.0060 'International Tables Vol C Tables 4.2.6.8 and 6.1.1.4'
Cl Cl 0.1484 0.1585 'International Tables Vol C Tables 4.2.6.8 and 6.1.1.4'
Ni Ni 0.3393 1.1124 'International Tables Vol C Tables 4.2.6.8 and 6.1.1.4'

loop_
_geom_angle_atom_site_label_1
_geom_angle_atom_site_label_2
_geom_angle_atom_site_label_3
_geom_angle
O1A Ni1A N1A 94.14(19)
O1A Ni1A N2A 178.8(3)
N1A Ni1A N2A 85.8(2)
O1A Ni1A O2A 85.82(18)
N1A Ni1A O2A 179.6(2)
N2A Ni1A O2A 94.2(2)
C9A O1A Ni1A 128.2(4)
C20A O2A Ni1A 128.2(4)
C7A N1A C1A 121.6(5)
C7A N1A Ni1A 126.4(4)
C1A N1A Ni1A 112.0(4)
C18A N2A C6A' 119.1(9)
C18A N2A C6A 123.3(7)
C6A' N2A C6A 35.6(8)
C18A N2A Ni1A 126.2(5)
C6A' N2A Ni1A 112.4(7)
C6A N2A Ni1A 107.0(6)
C33A N3A C29A 118.5(6)
C34A N4A C33A 125.1(6)
C34A N4A H4X 129.8
C33A N4A H4X 105.0
C41A N5A C45A 123.6(5)
C41A N5A H5X 125.6
C45A N5A H5X 109.6
C6A C1A C6A' 38.9(8)
C6A C1A N1A 111.5(9)
C6A' C1A N1A 107.9(9)
C6A C1A C2A 123.4(9)
C6A' C1A C2A 126.8(10)
N1A C1A C2A 121.5(6)
C6A C1A H1A 96.3
C6A' C1A H1A 57.8
N1A C1A H1A 96.3
C2A C1A H1A 96.3
C6A C1A H1B 57.6
C6A' C1A H1B 96.4
N1A C1A H1B 96.4
C2A C1A H1B 96.4
H1A C1A H1B 153.8
C1A C2A C3A 113.0(6)
C1A C2A H2AA 109.0
C3A C2A H2AA 109.0
C1A C2A H2AB 109.0
C3A C2A H2AB 109.0
H2AA C2A H2AB 107.8
C4A' C3A C4A 45.9(10)
C4A' C3A C2A 117.9(11)
C4A C3A C2A 114.7(8)
C4A' C3A H3A 133.0
C4A C3A H3A 108.6
C2A C3A H3A 108.6
C4A' C3A H3B 64.3
C4A C3A H3B 108.6
C2A C3A H3B 108.6
H3A C3A H3B 107.6
C4A' C3A H3C 107.8
C4A C3A H3C 65.6
C2A C3A H3C 107.8
H3A C3A H3C 48.2
H3B C3A H3C 141.6
C4A' C3A H3D 107.8
C4A C3A H3D 137.0
C2A C3A H3D 107.8
H3A C3A H3D 60.9
H3B C3A H3D 49.4
H3C C3A H3D 107.1
C3A C4A C5A 111.6(11)
C3A C4A H3C 40.1
C5A C4A H3C 144.5
C3A C4A H4AA 109.3
C5A C4A H4AA 109.3
H3C C4A H4AA 102.3
C3A C4A H4AB 109.3
C5A C4A H4AB 109.3
H3C C4A H4AB 74.6
H4AA C4A H4AB 108.0
C1A C6A N2A 110.2(12)
C1A C6A C5A 116.6(12)
N2A C6A C5A 109.4(11)
C1A C6A H1B 47.7
N2A C6A H1B 123.4
C5A C6A H1B 127.2
C1A C6A H6AA 106.7
N2A C6A H6AA 106.7
C5A C6A H6AA 106.7
H1B C6A H6AA 59.0
C3A C4A' C5A 115.1(17)
C3A C4A' H4AC 108.5
C5A C4A' H4AC 108.5
C3A C4A' H4AD 108.5
C5A C4A' H4AD 108.5
H4AC C4A' H4AD 107.5
C1A C6A' N2A 109.7(14)
C1A C6A' C5A 108.6(14)
N2A C6A' C5A 111.9(12)
C1A C6A' H6AB 108.9
N2A C6A' H6AB 108.9
C5A C6A' H6AB 108.9
C4A C5A C6A 112.2(9)
C4A C5A C4A' 41.5(9)
C6A C5A C4A' 101.0(11)
C4A C5A C6A' 103.6(9)
C6A C5A C6A' 32.6(7)
C4A' C5A C6A' 116.3(11)
C4A C5A H5A 109.2
C6A C5A H5A 109.2
C4A' C5A H5A 76.5
C6A' C5A H5A 138.6
C4A C5A H5B 109.2
C6A C5A H5B 109.2
C4A' C5A H5B 145.5
C6A' C5A H5B 83.7
H5A C5A H5B 107.9
C4A C5A H5C 144.6
C6A C5A H5C 87.9
C4A' C5A H5C 108.2
C6A' C5A H5C 108.2
H5A C5A H5C 35.4
H5B C5A H5C 89.6
C4A C5A H5D 76.2
C6A C5A H5D 140.2
C4A' C5A H5D 108.2
C6A' C5A H5D 108.2
H5A C5A H5D 103.7
H5B C5A H5D 37.3
H5C C5A H5D 107.4
N1A C7A C8A 127.3(6)
N1A C7A H7AA 116.3
C8A C7A H7AA 116.3
C9A C8A C7A 120.3(5)
C9A C8A C13A 120.4(6)
C7A C8A C13A 118.8(6)
O1A C9A C8A 122.4(6)
O1A C9A C10A 117.8(5)
C8A C9A C10A 119.8(5)
C11A C10A C9A 117.2(6)
C11A C10A C14A 119.2(6)
C9A C10A C14A 123.6(5)
C12A C11A C10A 123.7(6)
C12A C11A H11A 118.1
C10A C11A H11A 118.1
C13A C12A C11A 118.3(6)
C13A C12A C30A 123.3(6)
C11A C12A C30A 118.4(6)
C12A C13A C8A 120.4(6)
C12A C13A H13A 119.8
C8A C13A H13A 119.8
C15A C14A C16A 110.7(6)
C15A C14A C10A 110.8(5)
C16A C14A C10A 106.6(5)
C15A C14A C17A 105.7(5)
C16A C14A C17A 109.1(6)
C10A C14A C17A 113.9(5)
C14A C15A H15A 109.5
C14A C15A H15B 109.5
H15A C15A H15B 109.5
C14A C15A H15C 109.5
H15A C15A H15C 109.5
H15B C15A H15C 109.5
C14A C16A H16A 109.5
C14A C16A H16B 109.5
H16A C16A H16B 109.5
C14A C16A H16C 109.5
H16A C16A H16C 109.5
H16B C16A H16C 109.5
C14A C17A H17A 109.5
C14A C17A H17B 109.5
H17A C17A H17B 109.5
C14A C17A H17C 109.5
H17A C17A H17C 109.5
H17B C17A H17C 109.5
N2A C18A C19A 125.6(6)
N2A C18A H18A 117.2
C19A C18A H18A 117.2
C20A C19A C24A 121.4(6)
C20A C19A C18A 121.6(6)
C24A C19A C18A 116.8(6)
O2A C20A C19A 123.6(6)
O2A C20A C21A 117.9(6)
C19A C20A C21A 118.5(5)
C22A C21A C20A 117.5(6)
C22A C21A C25A 120.8(6)
C20A C21A C25A 121.7(5)
C21A C22A C23A 123.9(6)
C21A C22A H22A 118.0
C23A C22A H22A 118.0
C24A C23A C22A 118.4(6)
C24A C23A C39A 122.9(6)
C22A C23A C39A 118.6(6)
C23A C24A C19A 120.1(6)
C23A C24A H24A 120.0
C19A C24A H24A 120.0
C27A C25A C21A 109.4(5)
C27A C25A C26A 109.4(5)
C21A C25A C26A 109.0(5)
C27A C25A C28A 108.1(5)
C21A C25A C28A 112.8(5)
C26A C25A C28A 108.0(5)
C25A C26A H26A 109.5
C25A C26A H26B 109.5
H26A C26A H26B 109.5
C25A C26A H26C 109.5
H26A C26A H26C 109.5
H26B C26A H26C 109.5
C25A C27A H27A 109.5
C25A C27A H27B 109.5
H27A C27A H27B 109.5
C25A C27A H27C 109.5
H27A C27A H27C 109.5
H27B C27A H27C 109.5
C25A C28A H28A 109.5
C25A C28A H28B 109.5
H28A C28A H28B 109.5
C25A C28A H28C 109.5
H28A C28A H28C 109.5
H28B C28A H28C 109.5
N3A C29A C30A 122.7(6)
N3A C29A H29A 118.7
C30A C29A H29A 118.7
C31A C30A C29A 116.2(6)
C31A C30A C12A 120.8(6)
C29A C30A C12A 123.0(6)
C32A C31A C30A 122.0(6)
C32A C31A H31A 119.0
C30A C31A H31A 119.0
C31A C32A C33A 118.2(6)
C31A C32A H32A 120.9
C33A C32A H32A 120.9
N3A C33A C32A 122.4(6)
N3A C33A N4A 114.1(6)
C32A C33A N4A 123.4(6)
O3A C34A N4A 123.3(6)
O3A C34A C35A 121.8(6)
N4A C34A C35A 115.0(6)
C38A C35A C36A 108.9(6)
C38A C35A C37A 109.6(6)
C36A C35A C37A 110.8(6)
C38A C35A C34A 107.5(6)
C36A C35A C34A 110.4(6)
C37A C35A C34A 109.6(6)
C35A C36A H36A 109.5
C35A C36A H36B 109.5
H36A C36A H36B 109.5
C35A C36A H36C 109.5
H36A C36A H36C 109.5
H36B C36A H36C 109.5
C35A C37A H37A 109.5
C35A C37A H37B 109.5
H37A C37A H37B 109.5
C35A C37A H37C 109.5
H37A C37A H37C 109.5
H37B C37A H37C 109.5
C35A C38A H38A 109.5
C35A C38A H38B 109.5
H38A C38A H38B 109.5
C35A C38A H38C 109.5
H38A C38A H38C 109.5
H38B C38A H38C 109.5
C40A C39A C23A 176.4(8)
C39A C40A C41A 174.3(7)
C42A C41A N5A 119.2(5)
C42A C41A C40A 124.2(6)
N5A C41A C40A 116.5(6)
C41A C42A C43A 122.2(7)
C41A C42A H42A 118.9
C43A C42A H42A 118.9
C42A C43A C44A 118.4(7)
C42A C43A H43A 120.8
C44A C43A H43A 120.8
C45A C44A C43A 122.4(6)
C45A C44A H44A 118.8
C43A C44A H44A 118.8
O4A C45A C44A 125.7(6)
O4A C45A N5A 120.1(6)
C44A C45A N5A 114.0(6)
N1B Ni1B O1B 94.63(19)
N1B Ni1B N2B 84.9(2)
O1B Ni1B N2B 178.7(3)
N1B Ni1B O2B 178.6(2)
O1B Ni1B O2B 86.18(18)
N2B Ni1B O2B 94.3(2)
C9B O1B Ni1B 129.6(4)
C20B O2B Ni1B 129.2(4)
C7B N1B C1B 121.0(5)
C7B N1B Ni1B 126.3(4)
C1B N1B Ni1B 112.7(4)
C18B N2B C6B 118.9(7)
C18B N2B C6B' 121.1(9)
C6B N2B C6B' 36.0(7)
C18B N2B Ni1B 125.6(5)
C6B N2B Ni1B 111.6(6)
C6B' N2B Ni1B 111.4(7)
C33B N3B C29B 118.3(6)
C34B N4B C33B 126.5(6)
C34B N4B H4Y 120.3
C33B N4B H4Y 113.2
C41B N5B C45B 124.6(6)
C41B N5B H5Y 130.6
C45B N5B H5Y 103.6
C6B' C1B C6B 39.6(9)
C6B' C1B N1B 112.6(9)
C6B C1B N1B 112.7(7)
C6B' C1B C2B 122.4(10)
C6B C1B C2B 119.7(8)
N1B C1B C2B 122.4(6)
C6B' C1B H1A 58.0
C6B C1B H1A 97.5
N1B C1B H1A 97.5
C2B C1B H1A 97.5
C6B' C1B H1B 95.3
C6B C1B H1B 55.7
N1B C1B H1B 95.3
C2B C1B H1B 95.3
H1A C1B H1B 153.1
C3B C2B C1B 114.6(6)
C3B C2B H2BA 108.6
C1B C2B H2BA 108.6
C3B C2B H2BB 108.6
C1B C2B H2BB 108.6
H2BA C2B H2BB 107.6
C4B' C3B C2B 118.5(10)
C4B' C3B C4B 41.8(8)
C2B C3B C4B 117.3(8)
C4B' C3B H3A 132.5
C2B C3B H3A 108.0
C4B C3B H3A 108.0
C4B' C3B H3B 68.4
C2B C3B H3B 108.0
C4B C3B H3B 108.0
H3A C3B H3B 107.2
C4B' C3B H3C 107.7
C2B C3B H3C 107.7
C4B C3B H3C 134.0
H3A C3B H3C 64.2
H3B C3B H3C 45.4
C4B' C3B H3D 107.7
C2B C3B H3D 107.7
C4B C3B H3D 68.9
H3A C3B H3D 44.9
H3B C3B H3D 140.6
H3C C3B H3D 107.1
C3B C4B C5B 111.9(11)
C3B C4B H3D 38.9
C5B C4B H3D 141.6
C3B C4B H4BA 109.2
C5B C4B H4BA 109.2
H3D C4B H4BA 74.2
C3B C4B H4BB 109.2
C5B C4B H4BB 109.2
H3D C4B H4BB 105.4
H4BA C4B H4BB 107.9
C3B C4B H5C 131.9
C5B C4B H5C 37.1
H3D C4B H5C 133.2
H4BA C4B H5C 72.7
H4BB C4B H5C 115.7
C1B C6B N2B 104.3(10)
C1B C6B C5B 115.5(11)
N2B C6B C5B 116.9(10)
C1B C6B H1B 44.0
N2B C6B H1B 116.9
C5B C6B H1B 125.9
C1B C6B H6BA 106.4
N2B C6B H6BA 106.4
C5B C6B H6BA 106.4
H1B C6B H6BA 62.5
C3B C4B' C5B 114.9(14)
C3B C4B' H4BC 108.5
C5B C4B' H4BC 108.5
C3B C4B' H4BD 108.5
C5B C4B' H4BD 108.5
H4BC C4B' H4BD 107.5
C1B C6B' N2B 107.2(14)
C1B C6B' C5B 113.4(14)
N2B C6B' C5B 106.6(12)
C1B C6B' H6BB 109.8
N2B C6B' H6BB 109.8
C5B C6B' H6BB 109.8
C6B C5B C4B' 115.7(10)
C6B C5B C4B 104.3(9)
C4B' C5B C4B 39.7(8)
C6B C5B C6B' 33.9(7)
C4B' C5B C6B' 101.8(11)
C4B C5B C6B' 114.5(9)
C6B C5B H5A 110.9
C4B' C5B H5A 71.4
C4B C5B H5A 110.9
C6B' C5B H5A 77.2
C6B C5B H5B 110.9
C4B' C5B H5B 129.6
C4B C5B H5B 110.9
C6B' C5B H5B 128.0
H5A C5B H5B 108.9
C6B C5B H5C 77.5
C4B' C5B H5C 111.4
C4B C5B H5C 71.8
C6B' C5B H5C 111.4
H5A C5B H5C 169.5
H5B C5B H5C 61.2
C6B C5B H5D 125.5
C4B' C5B H5D 111.4
C4B C5B H5D 129.6
C6B' C5B H5D 111.4
H5A C5B H5D 60.9
H5B C5B H5D 48.1
H5C C5B H5D 109.3
N1B C7B C8B 126.0(6)
N1B C7B H7BA 117.0
C8B C7B H7BA 117.0
C13B C8B C9B 120.4(6)
C13B C8B C7B 117.6(6)
C9B C8B C7B 121.8(5)
O1B C9B C8B 121.0(6)
O1B C9B C10B 120.0(5)
C8B C9B C10B 118.9(5)
C11B C10B C9B 116.0(5)
C11B C10B C14B 121.8(6)
C9B C10B C14B 122.2(5)
C10B C11B C12B 125.6(6)
C10B C11B H11B 117.2
C12B C11B H11B 117.2
C13B C12B C11B 117.7(6)
C13B C12B C30B 124.2(6)
C11B C12B C30B 118.1(6)
C12B C13B C8B 121.1(6)
C12B C13B H13B 119.4
C8B C13B H13B 119.4
C15B C14B C10B 110.3(5)
C15B C14B C16B 109.4(5)
C10B C14B C16B 109.5(5)
C15B C14B C17B 106.9(5)
C10B C14B C17B 112.6(5)
C16B C14B C17B 108.1(5)
C14B C15B H15D 109.5
C14B C15B H15E 109.5
H15D C15B H15E 109.5
C14B C15B H15F 109.5
H15D C15B H15F 109.5
H15E C15B H15F 109.5
C14B C16B H16D 109.5
C14B C16B H16E 109.5
H16D C16B H16E 109.5
C14B C16B H16F 109.5
H16D C16B H16F 109.5
H16E C16B H16F 109.5
C14B C17B H17D 109.5
C14B C17B H17E 109.5
H17D C17B H17E 109.5
C14B C17B H17F 109.5
H17D C17B H17F 109.5
H17E C17B H17F 109.5
N2B C18B C19B 125.7(6)
N2B C18B H18B 117.1
C19B C18B H18B 117.1
C24B C19B C18B 117.0(6)
C24B C19B C20B 121.8(6)
C18B C19B C20B 121.1(6)
O2B C20B C19B 123.4(6)
O2B C20B C21B 118.9(6)
C19B C20B C21B 117.6(5)
C22B C21B C20B 117.2(6)
C22B C21B C25B 122.8(6)
C20B C21B C25B 119.9(5)
C21B C22B C23B 125.3(6)
C21B C22B H22B 117.3
C23B C22B H22B 117.3
C24B C23B C39B 123.6(6)
C24B C23B C22B 116.7(6)
C39B C23B C22B 119.7(6)
C23B C24B C19B 121.3(6)
C23B C24B H24B 119.4
C19B C24B H24B 119.4
C21B C25B C26B 111.1(5)
C21B C25B C27B 107.7(5)
C26B C25B C27B 113.1(6)
C21B C25B C28B 111.1(5)
C26B C25B C28B 108.1(5)
C27B C25B C28B 105.6(5)
C25B C26B H26D 109.5
C25B C26B H26E 109.5
H26D C26B H26E 109.5
C25B C26B H26F 109.5
H26D C26B H26F 109.5
H26E C26B H26F 109.5
C25B C27B H27D 109.5
C25B C27B H27E 109.5
H27D C27B H27E 109.5
C25B C27B H27F 109.5
H27D C27B H27F 109.5
H27E C27B H27F 109.5
C25B C28B H28D 109.5
C25B C28B H28E 109.5
H28D C28B H28E 109.5
C25B C28B H28F 109.5
H28D C28B H28F 109.5
H28E C28B H28F 109.5
N3B C29B C30B 123.5(6)
N3B C29B H29B 118.2
C30B C29B H29B 118.2
C31B C30B C29B 115.9(6)
C31B C30B C12B 121.7(6)
C29B C30B C12B 122.3(6)
C32B C31B C30B 122.7(6)
C32B C31B H31B 118.7
C30B C31B H31B 118.7
C31B C32B C33B 116.5(6)
C31B C32B H32B 121.8
C33B C32B H32B 121.8
N3B C33B C32B 122.9(6)
N3B C33B N4B 115.8(6)
C32B C33B N4B 121.1(6)
O3B C34B N4B 122.5(6)
O3B C34B C35B 121.2(7)
N4B C34B C35B 116.3(7)
C38B C35B C37B 111.0(6)
C38B C35B C34B 108.3(6)
C37B C35B C34B 106.4(6)
C38B C35B C36B 108.5(6)
C37B C35B C36B 113.1(7)
C34B C35B C36B 109.5(6)
C35B C36B H36D 109.5
C35B C36B H36E 109.5
H36D C36B H36E 109.5
C35B C36B H36F 109.5
H36D C36B H36F 109.5
H36E C36B H36F 109.5
C35B C37B H37D 109.5
C35B C37B H37E 109.5
H37D C37B H37E 109.5
C35B C37B H37F 109.5
H37D C37B H37F 109.5
H37E C37B H37F 109.5
C35B C38B H38D 109.5
C35B C38B H38E 109.5
H38D C38B H38E 109.5
C35B C38B H38F 109.5
H38D C38B H38F 109.5
H38E C38B H38F 109.5
C40B C39B C23B 175.0(8)
C39B C40B C41B 176.8(7)
N5B C41B C42B 119.9(6)
N5B C41B C40B 120.6(6)
C42B C41B C40B 119.3(6)
C43B C42B C41B 117.8(7)
C43B C42B H42B 121.1
C41B C42B H42B 121.1
C44B C43B C42B 121.2(6)
C44B C43B H43B 119.4
C42B C43B H43B 119.4
C43B C44B C45B 121.0(6)
C43B C44B H44B 119.5
C45B C44B H44B 119.5
O4B C45B N5B 119.7(6)
O4B C45B C44B 124.8(6)
N5B C45B C44B 115.5(6)

loop_
_geom_bond_atom_site_label_1
_geom_bond_atom_site_label_2
_geom_bond_distance
Ni1A O1A 1.833(4)
Ni1A N1A 1.836(5)
Ni1A N2A 1.838(5)
Ni1A O2A 1.862(4)
O1A C9A 1.349(7)
O2A C20A 1.298(7)
O3A C34A 1.220(7)
O4A C45A 1.221(8)
N1A C7A 1.277(7)
N1A C1A 1.477(8)
N2A C18A 1.312(8)
N2A C6A' 1.431(18)
N2A C6A 1.518(17)
N3A C33A 1.317(8)
N3A C29A 1.347(8)
N4A C34A 1.384(8)
N4A C33A 1.456(7)
N4A H4X 1.0291
N5A C41A 1.384(7)
N5A C45A 1.403(8)
N5A H5X 0.9549
C1A C6A 1.303(16)
C1A C6A' 1.40(2)
C1A C2A 1.477(9)
C1A H1A 1.0000
C1A H1B 0.9999
C2A C3A 1.527(9)
C2A H2AA 0.9900
C2A H2AB 0.9900
C3A C4A' 1.40(2)
C3A C4A 1.478(16)
C3A H3A 0.9900
C3A H3B 0.9900
C3A H3C 0.9900
C3A H3D 0.9901
C4A C5A 1.586(15)
C4A H3C 1.3987
C4A H4AA 0.9900
C4A H4AB 0.9900
C6A C5A 1.592(16)
C6A H1B 1.1410
C6A H6AA 1.0000
C4A' C5A 1.60(2)
C4A' H4AC 0.9900
C4A' H4AD 0.9900
C6A' C5A 1.632(18)
C6A' H6AB 1.0000
C5A H5A 0.9900
C5A H5B 0.9900
C5A H5C 0.9901
C5A H5D 0.9901
C7A C8A 1.416(8)
C7A H7AA 0.9500
C8A C9A 1.396(8)
C8A C13A 1.429(8)
C9A C10A 1.413(8)
C10A C11A 1.411(8)
C10A C14A 1.532(9)
C11A C12A 1.388(9)
C11A H11A 0.9500
C12A C13A 1.372(9)
C12A C30A 1.502(9)
C13A H13A 0.9500
C14A C15A 1.520(9)
C14A C16A 1.530(9)
C14A C17A 1.544(9)
C15A H15A 0.9800
C15A H15B 0.9800
C15A H15C 0.9800
C16A H16A 0.9800
C16A H16B 0.9800
C16A H16C 0.9800
C17A H17A 0.9800
C17A H17B 0.9800
C17A H17C 0.9800
C18A C19A 1.417(9)
C18A H18A 0.9500
C19A C20A 1.401(8)
C19A C24A 1.412(8)
C20A C21A 1.449(8)
C21A C22A 1.376(8)
C21A C25A 1.524(8)
C22A C23A 1.405(9)
C22A H22A 0.9500
C23A C24A 1.376(9)
C23A C39A 1.458(9)
C24A H24A 0.9500
C25A C27A 1.507(8)
C25A C26A 1.551(9)
C25A C28A 1.557(8)
C26A H26A 0.9800
C26A H26B 0.9800
C26A H26C 0.9800
C27A H27A 0.9800
C27A H27B 0.9800
C27A H27C 0.9800
C28A H28A 0.9800
C28A H28B 0.9800
C28A H28C 0.9800
C29A C30A 1.389(8)
C29A H29A 0.9500
C30A C31A 1.383(9)
C31A C32A 1.335(8)
C31A H31A 0.9500
C32A C33A 1.392(9)
C32A H32A 0.9500
C34A C35A 1.536(9)
C35A C38A 1.489(9)
C35A C36A 1.514(10)
C35A C37A 1.532(9)
C36A H36A 0.9800
C36A H36B 0.9800
C36A H36C 0.9800
C37A H37A 0.9800
C37A H37B 0.9800
C37A H37C 0.9800
C38A H38A 0.9800
C38A H38B 0.9800
C38A H38C 0.9800
C39A C40A 1.178(8)
C40A C41A 1.440(9)
C41A C42A 1.302(9)
C42A C43A 1.377(9)
C42A H42A 0.9500
C43A C44A 1.395(9)
C43A H43A 0.9500
C44A C45A 1.393(9)
C44A H44A 0.9500
Ni1B N1B 1.835(5)
Ni1B O1B 1.837(4)
Ni1B N2B 1.838(6)
Ni1B O2B 1.848(4)
O1B C9B 1.328(7)
O2B C20B 1.289(7)
O3B C34B 1.229(8)
O4B C45B 1.257(8)
N1B C7B 1.300(7)
N1B C1B 1.442(8)
N2B C18B 1.343(8)
N2B C6B 1.480(14)
N2B C6B' 1.531(18)
N3B C33B 1.320(8)
N3B C29B 1.339(8)
N4B C34B 1.354(9)
N4B C33B 1.427(8)
N4B H4Y 1.0954
N5B C41B 1.317(8)
N5B C45B 1.388(8)
N5B H5Y 1.0305
C1B C6B' 1.310(19)
C1B C6B 1.420(15)
C1B C2B 1.509(9)
C1B H1A 1.0000
C1B H1B 1.0001
C2B C3B 1.459(9)
C2B H2BA 0.9900
C2B H2BB 0.9900
C3B C4B' 1.45(2)
C3B C4B 1.502(15)
C3B H3A 0.9900
C3B H3B 0.9900
C3B H3C 0.9900
C3B H3D 0.9900
C4B C5B 1.553(15)
C4B H3D 1.4713
C4B H4BA 0.9900
C4B H4BB 0.9900
C4B H5C 1.5595
C6B C5B 1.512(14)
C6B H1B 1.1893
C6B H6BA 1.0000
C4B' C5B 1.549(19)
C4B' H4BC 0.9900
C4B' H4BD 0.9900
C6B' C5B 1.648(19)
C6B' H6BB 1.0000
C5B H5A 0.9900
C5B H5B 0.9900
C5B H5C 0.9899
C5B H5D 0.9899
C7B C8B 1.427(8)
C7B H7BA 0.9500
C8B C13B 1.417(8)
C8B C9B 1.421(8)
C9B C10B 1.427(8)
C10B C11B 1.390(8)
C10B C14B 1.521(8)
C11B C12B 1.396(8)
C11B H11B 0.9500
C12B C13B 1.345(8)
C12B C30B 1.494(8)
C13B H13B 0.9500
C14B C15B 1.519(8)
C14B C16B 1.542(9)
C14B C17B 1.543(9)
C15B H15D 0.9800
C15B H15E 0.9800
C15B H15F 0.9800
C16B H16D 0.9800
C16B H16E 0.9800
C16B H16F 0.9800
C17B H17D 0.9800
C17B H17E 0.9800
C17B H17F 0.9800
C18B C19B 1.399(9)
C18B H18B 0.9500
C19B C24B 1.389(8)
C19B C20B 1.424(9)
C20B C21B 1.468(8)
C21B C22B 1.362(8)
C21B C25B 1.513(9)
C22B C23B 1.427(9)
C22B H22B 0.9500
C23B C24B 1.388(8)
C23B C39B 1.410(9)
C24B H24B 0.9500
C25B C26B 1.516(9)
C25B C27B 1.544(8)
C25B C28B 1.550(8)
C26B H26D 0.9800
C26B H26E 0.9800
C26B H26F 0.9800
C27B H27D 0.9800
C27B H27E 0.9800
C27B H27F 0.9800
C28B H28D 0.9800
C28B H28E 0.9800
C28B H28F 0.9800
C29B C30B 1.409(8)
C29B H29B 0.9500
C30B C31B 1.375(9)
C31B C32B 1.364(8)
C31B H31B 0.9500
C32B C33B 1.421(9)
C32B H32B 0.9500
C34B C35B 1.533(9)
C35B C38B 1.513(10)
C35B C37B 1.533(10)
C35B C36B 1.558(10)
C36B H36D 0.9800
C36B H36E 0.9800
C36B H36F 0.9800
C37B H37D 0.9800
C37B H37E 0.9800
C37B H37F 0.9800
C38B H38D 0.9800
C38B H38E 0.9800
C38B H38F 0.9800
C39B C40B 1.211(8)
C40B C41B 1.428(9)
C41B C42B 1.401(9)
C42B C43B 1.394(9)
C42B H42B 0.9500
C43B C44B 1.353(10)
C43B H43B 0.9500
C44B C45B 1.414(9)
C44B H44B 0.9500

loop_
_geom_hbond_atom_site_label_D
_geom_hbond_atom_site_label_H
_geom_hbond_atom_site_label_A
_geom_hbond_distance_DH
_geom_hbond_distance_HA
_geom_hbond_distance_DA
_geom_hbond_angle_DHA
_geom_hbond_site_symmetry_A
N4A H4X O4A 1.03 1.86 2.858(7) 162.8 2_666
N5A H5X N3A 0.95 1.97 2.922(7) 172.8 2_666
N4B H4Y O4B 1.10 1.79 2.876(7) 168.0 2_667
N5B H5Y N3B 1.03 1.93 2.902(7) 157.1 2_667
